data_1000252
loop_
_publ_author_name
'Leblanc, M'
'Ferey, G'

_publ_section_title
;
Room-temperature structure of diaquaoctafluorocopper(II) diiron(III)
;
_journal_coden_ASTM ACSCEE
_journal_name_full 'Acta Crystallographica C (39,1983-)'
_journal_page_first 13
_journal_page_last 15
_journal_volume 46
_journal_year 1990
_chemical_formula_structural '(Cu (H2 O)2) Fe2 F8'
_chemical_formula_sum 'Cu F8 Fe2 H4 O2'
_chemical_name_systematic 'Diaquacopper diiron(III) octafluoride'
_space_group_IT_number 15
_symmetry_cell_setting monoclinic
_symmetry_Int_Tables_number 15
_symmetry_space_group_name_Hall '-C 2yc'
_symmetry_space_group_name_H-M 'C 1 2/c 1'
_cell_angle_alpha 90
_cell_angle_beta 90.52(4)
_cell_angle_gamma 90
_cell_formula_units_Z 4
_cell_length_a 7.541(3)
_cell_length_b 7.501(3)
_cell_length_c 13.027(7)
_cell_volume 736.8
_database_code_amcsd 0010087
_exptl_crystal_density_diffrn 3.275
_refine_ls_R_factor_all 0.036
_cod_original_formula_sum 'H4 Cu F8 Fe2 O2'
_cod_database_code 1000252
_amcsd_formula_title CuFe2F8(H2O)2

loop_
_space_group_symop_operation_xyz
x,y,z
-x,y,1/2-z
-x,-y,-z
x,-y,1/2+z
1/2+x,1/2+y,z
1/2-x,1/2+y,1/2-z
1/2-x,1/2-y,-z
1/2+x,1/2-y,1/2+z

loop_
_atom_site_aniso_label
_atom_site_aniso_U_11
_atom_site_aniso_U_12
_atom_site_aniso_U_13
_atom_site_aniso_U_22
_atom_site_aniso_U_23
_atom_site_aniso_U_33
Cu1 0.0136(1) 0.0045(1) 0.0003(1) 0.0169(2) 0.0001(1) 0.0128(1)
Fe1 0.0073(1) 0.0007(1) 0.0006(1) 0.0070(1) 0.0001(1) 0.0101(1)
F1 0.0166(5) -0.0003(5) -0.0024(5) 0.0064(5) 0.0007(4) 0.0331(8)
F2 0.0306(7) 0.0051(5) 0.0001(5) 0.0206(7) 0.0003(6) 0.0112(5)
F3 0.0312(8) 0.0024(5) 0.0003(5) 0.0252(7) 0.0008(6) 0.0107(5)
F4 0.0070(6) 0. 0.0010(7) 0.0155(9) 0. 0.041(2)
F5 0.0062(6) 0. 0.0002(7) 0.0172(9) 0. 0.036(2)
O1 0.0183(7) -0.022(1) 0.0019(8) 0.042(2) -0.0006(8) 0.051(2)

loop_
_atom_site_label
_atom_site_type_symbol
_atom_site_symmetry_multiplicity
_atom_site_Wyckoff_symbol
_atom_site_fract_x
_atom_site_fract_y
_atom_site_fract_z
_atom_site_occupancy
_atom_site_attached_hydrogens
_atom_site_calc_flag
Cu1 Cu2+ 4 c 0.25 0.25 0. 1. 0 d
Fe1 Fe3+ 8 f 0.2500(1) 0.0449(1) 0.2526(1) 1. 0 d
F1 F1- 8 f 0.3016(2) 0.2964(2) 0.2680(1) 1. 0 d
F2 F1- 8 f 0.2536(2) 0.0752(2) 0.1065(1) 1. 0 d
F3 F1- 8 f 0.2470(2) 0.0243(3) 0.3977(1) 1. 0 d
F4 F1- 4 e 0. 0.0987(3) 0.25 1. 0 d
F5 F1- 4 e 0. 0.4946(3) 0.25 1. 0 d
O1 O2- 8 f 0.4934(3) 0.2500(3) 0.5014(2) 1. 0 d
H1 H1+ 8 f 0.420(6) 0.170(6) 0.461(3) 1. 0 d
H2 H1+ 8 f 0.073(6) 0.166(6) 0.458(3) 1. 0 d

loop_
_atom_type_symbol
_atom_type_oxidation_number
Cu2+ 2.000
Fe3+ 3.000
F1- -1.000
O2- -2.000
H1+ 1.000

loop_
_cod_related_entry_id
_cod_related_entry_database
_cod_related_entry_code
1 AMCSD 0010087
